data_7237086
loop_
_publ_author_name
'Kumar, Vijith'
'Leroy, C\'esar'
'Bryce, David L.'

_publ_section_title
;
 Halide ion recognition via chalcogen bonding in the solid state and in
 solution. Directionality and linearity
;
_journal_issue 41
_journal_name_full CrystEngComm
_journal_page_first 6406
_journal_paper_doi 10.1039/C8CE01365A
_journal_volume 20
_journal_year 2018
_chemical_formula_moiety 'Br, C5 H4 N Se, C16 H36 N'
_chemical_formula_sum 'C21 H40 Br N2 Se'
_chemical_formula_weight 479.42
_space_group_crystal_system monoclinic
_space_group_IT_number 14
_space_group_name_Hall '-P 2ybc'
_space_group_name_H-M_alt 'P 1 21/c 1'
_atom_sites_solution_hydrogens geom
_atom_sites_solution_primary direct
_audit_creation_date 2018-06-19
_audit_creation_method
;
Olex2 1.2
(compiled 2018.05.29 svn.r3508 for OlexSys, GUI svn.r5506)
;
_audit_update_record
;
2018-08-08 deposited with the CCDC.
2018-09-12 downloaded from the CCDC.
;
_cell_angle_alpha 90
_cell_angle_beta 90.775(3)
_cell_angle_gamma 90
_cell_formula_units_Z 4
_cell_length_a 7.8550(12)
_cell_length_b 14.479(2)
_cell_length_c 21.667(3)
_cell_measurement_reflns_used 5749
_cell_measurement_temperature 200.0
_cell_measurement_theta_max 21.19
_cell_measurement_theta_min 2.59
_cell_volume 2464.0(6)
_computing_cell_refinement 'SAINT v8.37A (Bruker, 2015)'
_computing_data_reduction 'SAINT v8.37A (Bruker, 2015)'
_computing_molecular_graphics 'Olex2 (Dolomanov et al., 2009)'
_computing_publication_material 'Olex2 (Dolomanov et al., 2009)'
_computing_structure_refinement 'ShelXL (Sheldrick, 2015)'
_computing_structure_solution 'ShelXS (Sheldrick, 2008)'
_diffrn_ambient_temperature 200.0
_diffrn_detector_area_resol_mean 5.6
_diffrn_detector_type 'Bruker SMART CCD 6000 area detector'
_diffrn_measured_fraction_theta_full 1.000
_diffrn_measured_fraction_theta_max 1.000
_diffrn_measurement_device 'three-circle diffractometer'
_diffrn_measurement_device_type 'Bruker SMART CCD 6000 area detector'
_diffrn_measurement_method '\w scans'
_diffrn_radiation_type MoK\a
_diffrn_radiation_wavelength 0.71073
_diffrn_reflns_av_R_equivalents 0.1153
_diffrn_reflns_av_unetI/netI 0.0620
_diffrn_reflns_Laue_measured_fraction_full 1.000
_diffrn_reflns_Laue_measured_fraction_max 1.000
_diffrn_reflns_limit_h_max 9
_diffrn_reflns_limit_h_min -9
_diffrn_reflns_limit_k_max 17
_diffrn_reflns_limit_k_min -17
_diffrn_reflns_limit_l_max 25
_diffrn_reflns_limit_l_min -25
_diffrn_reflns_number 35719
_diffrn_reflns_point_group_measured_fraction_full 1.000
_diffrn_reflns_point_group_measured_fraction_max 1.000
_diffrn_reflns_theta_full 25.000
_diffrn_reflns_theta_max 25.000
_diffrn_reflns_theta_min 1.692
_exptl_absorpt_coefficient_mu 3.152
_exptl_absorpt_correction_T_max 0.7456
_exptl_absorpt_correction_T_min 0.5652
_exptl_absorpt_correction_type multi-scan
_exptl_absorpt_process_details
'SADABS-2016/2 (Bruker,2016/2) was used for absorption correction. wR2(int) was 0.1205 before and 0.0533 after correction. The Ratio of minimum to maximum transmission is 0.7580. The \l/2 correction factor is Not present.'
_exptl_crystal_colour 'clear light yellow'
_exptl_crystal_colour_lustre clear
_exptl_crystal_colour_modifier light
_exptl_crystal_colour_primary yellow
_exptl_crystal_density_diffrn 1.292
_exptl_crystal_description plate
_exptl_crystal_F_000 996
_exptl_crystal_preparation cocrystallization
_exptl_crystal_recrystallization_method 'solvent evaporation'
_exptl_crystal_size_max 0.24
_exptl_crystal_size_mid 0.21
_exptl_crystal_size_min 0.15
_refine_diff_density_max 1.206
_refine_diff_density_min -0.538
_refine_diff_density_rms 0.101
_refine_ls_extinction_method none
_refine_ls_goodness_of_fit_ref 0.901
_refine_ls_hydrogen_treatment constr
_refine_ls_matrix_type full
_refine_ls_number_parameters 230
_refine_ls_number_reflns 4343
_refine_ls_number_restraints 0
_refine_ls_restrained_S_all 0.901
_refine_ls_R_factor_all 0.1103
_refine_ls_R_factor_gt 0.0571
_refine_ls_shift/su_max 0.000
_refine_ls_shift/su_mean 0.000
_refine_ls_structure_factor_coef Fsqd
_refine_ls_weighting_details 'w=1/[\s^2^(Fo^2^)+(0.1036P)^2^] where P=(Fo^2^+2Fc^2^)/3'
_refine_ls_weighting_scheme calc
_refine_ls_wR_factor_gt 0.1463
_refine_ls_wR_factor_ref 0.1633
_reflns_Friedel_coverage 0.000
_reflns_number_gt 2536
_reflns_number_total 4343
_reflns_threshold_expression 'I > 2\s(I)'
_cod_data_source_file c8ce01365a2.cif
_cod_data_source_block db252_red_a
_cod_original_cell_volume 2464.1(6)
_cod_database_code 7237086
_shelx_shelxl_version_number 2018/3
_shelx_space_group_comment
;
The symmetry employed for this shelxl refinement is uniquely defined
by the following loop, which should always be used as a source of
symmetry information in preference to the above space-group names.
They are only intended as comments.
;
_shelx_estimated_absorpt_t_max 0.649
_shelx_estimated_absorpt_t_min 0.518
_olex2_refinement_description
;
1. Fixed Uiso
 At 1.2 times of:
  All C(H) groups, All C(H,H) groups
 At 1.5 times of:
  All C(H,H,H) groups
2.a Secondary CH2 refined with riding coordinates:
 C1(H1A,H1B), C10(H10A,H10B), C18(H18A,H18B), C14(H14A,H14B), C11(H11A,H11B),
 C6(H6A,H6B), C20(H20A,H20B), C7(H7A,H7B), C12(H12A,H12B), C16(H16A,H16B),
 C8(H8A,H8B), C19(H19A,H19B), C15(H15A,H15B)
2.b Aromatic/amide H refined with riding coordinates:
 C3(H3), C4(H4)
2.c Idealised Me refined as rotating group:
 C9(H9A,H9B,H9C), C17(H17A,H17B,H17C), C13(H13A,H13B,H13C), C21(H21A,H21B,H21C)
;
_olex2_submission_special_instructions 'No special instructions were received'

loop_
_space_group_symop_operation_xyz
'x, y, z'
'-x, y+1/2, -z+1/2'
'-x, -y, -z'
'x, -y-1/2, z-1/2'

loop_
_atom_site_label
_atom_site_type_symbol
_atom_site_fract_x
_atom_site_fract_y
_atom_site_fract_z
_atom_site_U_iso_or_equiv
_atom_site_adp_type
_atom_site_occupancy
_atom_site_site_symmetry_order
_atom_site_calc_flag
_atom_site_refinement_flags_posn
Br1 Br 0.79349(8) 0.08707(5) 0.74665(3) 0.0712(3) Uani 1 1 d .
Se1 Se 0.66494(7) 0.14480(4) 0.60880(3) 0.0526(2) Uani 1 1 d .
N2 N 0.3107(5) 0.2781(3) 0.31958(19) 0.0444(11) Uani 1 1 d .
N1 N 0.5293(7) 0.1824(4) 0.4807(3) 0.0719(15) Uani 1 1 d .
C2 C 0.8690(7) 0.0094(4) 0.5435(2) 0.0451(13) Uani 1 1 d .
C1 C 0.7302(7) 0.0159(4) 0.5904(3) 0.0517(14) Uani 1 1 d .
H1A H 0.769058 -0.014479 0.629018 0.062 Uiso 1 1 calc R
H1B H 0.628862 -0.017950 0.574816 0.062 Uiso 1 1 calc R
C10 C 0.1338(6) 0.2736(4) 0.3472(2) 0.0487(14) Uani 1 1 d .
H10A H 0.068515 0.224516 0.325575 0.058 Uiso 1 1 calc R
H10B H 0.075240 0.332894 0.338813 0.058 Uiso 1 1 calc R
C18 C 0.3977(7) 0.1860(4) 0.3267(3) 0.0488(14) Uani 1 1 d .
H18A H 0.408992 0.172414 0.371358 0.059 Uiso 1 1 calc R
H18B H 0.322541 0.138178 0.308386 0.059 Uiso 1 1 calc R
C3 C 1.0376(7) 0.0259(4) 0.5597(2) 0.0530(15) Uani 1 1 d .
H3 H 1.065336 0.043354 0.600893 0.064 Uiso 1 1 calc R
C5 C 0.5815(7) 0.1664(4) 0.5290(3) 0.0552(15) Uani 1 1 d .
C14 C 0.2909(7) 0.3023(4) 0.2513(2) 0.0539(15) Uani 1 1 d .
H14A H 0.223039 0.359748 0.247647 0.065 Uiso 1 1 calc R
H14B H 0.404982 0.315144 0.234486 0.065 Uiso 1 1 calc R
C11 C 0.1277(7) 0.2548(4) 0.4163(2) 0.0571(15) Uani 1 1 d .
H11A H 0.178932 0.193710 0.425291 0.069 Uiso 1 1 calc R
H11B H 0.195101 0.302237 0.438703 0.069 Uiso 1 1 calc R
C6 C 0.4211(7) 0.3509(4) 0.3515(3) 0.0515(14) Uani 1 1 d .
H6A H 0.451204 0.328160 0.393345 0.062 Uiso 1 1 calc R
H6B H 0.528373 0.356838 0.328367 0.062 Uiso 1 1 calc R
C4 C 1.1659(7) 0.0175(4) 0.5172(3) 0.0528(15) Uani 1 1 d .
H4 H 1.280051 0.030361 0.529499 0.063 Uiso 1 1 calc R
C20 C 0.6426(8) 0.0805(4) 0.3093(3) 0.0594(16) Uani 1 1 d .
H20A H 0.642884 0.066727 0.354093 0.071 Uiso 1 1 calc R
H20B H 0.568740 0.034422 0.288381 0.071 Uiso 1 1 calc R
C7 C 0.3443(8) 0.4452(4) 0.3577(3) 0.0642(17) Uani 1 1 d .
H7A H 0.237565 0.441186 0.381335 0.077 Uiso 1 1 calc R
H7B H 0.316462 0.470293 0.316264 0.077 Uiso 1 1 calc R
C12 C -0.0551(8) 0.2564(5) 0.4386(3) 0.0670(18) Uani 1 1 d .
H12A H -0.124990 0.215585 0.411820 0.080 Uiso 1 1 calc R
H12B H -0.057952 0.231043 0.481038 0.080 Uiso 1 1 calc R
C9 C 0.4010(12) 0.6019(6) 0.4018(5) 0.118(3) Uani 1 1 d .
H9A H 0.373382 0.631222 0.362119 0.176 Uiso 1 1 calc GR
H9B H 0.486000 0.639212 0.423992 0.176 Uiso 1 1 calc GR
H9C H 0.297770 0.597202 0.426457 0.176 Uiso 1 1 calc GR
C16 C 0.1844(10) 0.2557(6) 0.1468(3) 0.094(3) Uani 1 1 d .
H16A H 0.297054 0.272748 0.130285 0.113 Uiso 1 1 calc R
H16B H 0.111063 0.311262 0.144799 0.113 Uiso 1 1 calc R
C17 C 0.1074(11) 0.1819(7) 0.1066(3) 0.117(3) Uani 1 1 d .
H17A H 0.176639 0.125777 0.109646 0.175 Uiso 1 1 calc GR
H17B H 0.103670 0.203217 0.063707 0.175 Uiso 1 1 calc GR
H17C H -0.008432 0.168628 0.120338 0.175 Uiso 1 1 calc GR
C8 C 0.4699(9) 0.5090(5) 0.3909(4) 0.096(3) Uani 1 1 d .
H8A H 0.502621 0.481053 0.431020 0.115 Uiso 1 1 calc R
H8B H 0.574168 0.514379 0.365946 0.115 Uiso 1 1 calc R
C13 C -0.1328(9) 0.3501(6) 0.4388(3) 0.089(3) Uani 1 1 d .
H13A H -0.065979 0.390816 0.465976 0.134 Uiso 1 1 calc GR
H13B H -0.249727 0.346165 0.453749 0.134 Uiso 1 1 calc GR
H13C H -0.133732 0.375185 0.396775 0.134 Uiso 1 1 calc GR
C21 C 0.8216(8) 0.0716(5) 0.2855(3) 0.074(2) Uani 1 1 d .
H21A H 0.824747 0.093116 0.242625 0.112 Uiso 1 1 calc GR
H21B H 0.857200 0.006811 0.287401 0.112 Uiso 1 1 calc GR
H21C H 0.898907 0.109210 0.310936 0.112 Uiso 1 1 calc GR
C19 C 0.5697(7) 0.1768(4) 0.2986(3) 0.0599(16) Uani 1 1 d .
H19A H 0.647626 0.223323 0.316912 0.072 Uiso 1 1 calc R
H19B H 0.560793 0.188805 0.253680 0.072 Uiso 1 1 calc R
C15 C 0.2058(9) 0.2276(5) 0.2120(3) 0.0714(19) Uani 1 1 d .
H15A H 0.275449 0.170711 0.214061 0.086 Uiso 1 1 calc R
H15B H 0.092690 0.213247 0.229225 0.086 Uiso 1 1 calc R

loop_
_atom_site_aniso_label
_atom_site_aniso_U_11
_atom_site_aniso_U_22
_atom_site_aniso_U_33
_atom_site_aniso_U_23
_atom_site_aniso_U_13
_atom_site_aniso_U_12
Br1 0.0556(4) 0.1054(6) 0.0529(4) -0.0102(3) 0.0066(3) 0.0144(4)
Se1 0.0481(4) 0.0620(4) 0.0480(4) -0.0030(3) 0.0089(3) 0.0074(3)
N2 0.036(2) 0.053(3) 0.044(2) -0.001(2) 0.006(2) -0.007(2)
N1 0.051(3) 0.101(4) 0.064(4) 0.000(3) -0.004(3) 0.000(3)
C2 0.047(3) 0.042(3) 0.047(3) 0.002(2) 0.006(3) 0.001(3)
C1 0.054(3) 0.046(3) 0.055(3) 0.005(3) 0.010(3) -0.001(3)
C10 0.038(3) 0.065(4) 0.043(3) 0.002(3) 0.008(2) -0.005(3)
C18 0.050(3) 0.044(3) 0.052(3) 0.005(3) 0.003(3) 0.003(3)
C3 0.056(4) 0.067(4) 0.036(3) -0.006(3) 0.003(3) 0.003(3)
C5 0.042(3) 0.069(4) 0.056(4) 0.003(3) 0.011(3) 0.000(3)
C14 0.059(4) 0.063(4) 0.040(3) 0.011(3) 0.008(3) 0.013(3)
C11 0.053(4) 0.074(4) 0.045(3) 0.008(3) 0.012(3) 0.007(3)
C6 0.043(3) 0.064(4) 0.048(3) 0.005(3) 0.008(3) -0.006(3)
C4 0.040(3) 0.064(4) 0.055(4) -0.008(3) -0.004(3) -0.002(3)
C20 0.054(4) 0.060(4) 0.065(4) -0.010(3) 0.006(3) 0.003(3)
C7 0.067(4) 0.051(4) 0.075(4) 0.000(3) 0.010(3) 0.002(3)
C12 0.051(4) 0.104(6) 0.046(3) -0.005(3) 0.013(3) -0.006(4)
C9 0.119(8) 0.090(6) 0.145(9) -0.029(6) 0.022(7) -0.004(6)
C16 0.089(6) 0.136(7) 0.057(4) 0.013(5) -0.008(4) 0.002(5)
C17 0.112(7) 0.185(9) 0.052(5) -0.024(5) -0.026(5) 0.022(7)
C8 0.075(5) 0.061(5) 0.153(8) -0.033(5) 0.024(5) -0.009(4)
C13 0.067(5) 0.138(7) 0.064(5) 0.017(4) 0.022(4) 0.032(5)
C21 0.052(4) 0.082(5) 0.090(5) -0.027(4) 0.004(4) -0.004(4)
C19 0.056(4) 0.067(4) 0.056(4) 0.009(3) 0.011(3) 0.000(3)
C15 0.079(5) 0.085(5) 0.050(4) 0.004(3) -0.008(3) -0.004(4)

loop_
_atom_type_symbol
_atom_type_description
_atom_type_scat_dispersion_real
_atom_type_scat_dispersion_imag
_atom_type_scat_source
C C 0.0033 0.0016 'International Tables Vol C Tables 4.2.6.8 and 6.1.1.4'
H H 0.0000 0.0000 'International Tables Vol C Tables 4.2.6.8 and 6.1.1.4'
Br Br -0.2901 2.4595 'International Tables Vol C Tables 4.2.6.8 and 6.1.1.4'
N N 0.0061 0.0033 'International Tables Vol C Tables 4.2.6.8 and 6.1.1.4'
Se Se -0.0929 2.2259 'International Tables Vol C Tables 4.2.6.8 and 6.1.1.4'

loop_
_geom_angle_atom_site_label_1
_geom_angle_atom_site_label_2
_geom_angle_atom_site_label_3
_geom_angle
_geom_angle_site_symmetry_1
_geom_angle_site_symmetry_3
C5 Se1 C1 93.4(2) . .
C10 N2 C14 108.0(4) . .
C10 N2 C6 111.6(4) . .
C18 N2 C10 109.7(4) . .
C18 N2 C14 110.1(4) . .
C18 N2 C6 108.1(4) . .
C6 N2 C14 109.3(4) . .
C3 C2 C1 121.1(5) . .
C3 C2 C4 117.5(5) . 3_756
C4 C2 C1 121.3(5) 3_756 .
Se1 C1 H1A 109.0 . .
Se1 C1 H1B 109.0 . .
C2 C1 Se1 112.8(4) . .
C2 C1 H1A 109.0 . .
C2 C1 H1B 109.0 . .
H1A C1 H1B 107.8 . .
N2 C10 H10A 108.3 . .
N2 C10 H10B 108.3 . .
N2 C10 C11 115.8(4) . .
H10A C10 H10B 107.4 . .
C11 C10 H10A 108.3 . .
C11 C10 H10B 108.3 . .
N2 C18 H18A 108.1 . .
N2 C18 H18B 108.1 . .
H18A C18 H18B 107.3 . .
C19 C18 N2 116.7(5) . .
C19 C18 H18A 108.1 . .
C19 C18 H18B 108.1 . .
C2 C3 H3 119.3 . .
C4 C3 C2 121.3(5) . .
C4 C3 H3 119.3 . .
N1 C5 Se1 177.9(6) . .
N2 C14 H14A 108.6 . .
N2 C14 H14B 108.6 . .
H14A C14 H14B 107.6 . .
C15 C14 N2 114.6(5) . .
C15 C14 H14A 108.6 . .
C15 C14 H14B 108.6 . .
C10 C11 H11A 109.5 . .
C10 C11 H11B 109.5 . .
H11A C11 H11B 108.1 . .
C12 C11 C10 110.6(5) . .
C12 C11 H11A 109.5 . .
C12 C11 H11B 109.5 . .
N2 C6 H6A 108.2 . .
N2 C6 H6B 108.2 . .
H6A C6 H6B 107.4 . .
C7 C6 N2 116.3(5) . .
C7 C6 H6A 108.2 . .
C7 C6 H6B 108.2 . .
C2 C4 H4 119.4 3_756 .
C3 C4 C2 121.2(5) . 3_756
C3 C4 H4 119.4 . .
H20A C20 H20B 107.9 . .
C21 C20 H20A 109.2 . .
C21 C20 H20B 109.2 . .
C21 C20 C19 112.0(5) . .
C19 C20 H20A 109.2 . .
C19 C20 H20B 109.2 . .
C6 C7 H7A 109.8 . .
C6 C7 H7B 109.8 . .
C6 C7 C8 109.6(5) . .
H7A C7 H7B 108.2 . .
C8 C7 H7A 109.8 . .
C8 C7 H7B 109.8 . .
C11 C12 H12A 108.8 . .
C11 C12 H12B 108.8 . .
H12A C12 H12B 107.7 . .
C13 C12 C11 113.8(6) . .
C13 C12 H12A 108.8 . .
C13 C12 H12B 108.8 . .
H9A C9 H9B 109.5 . .
H9A C9 H9C 109.5 . .
H9B C9 H9C 109.5 . .
C8 C9 H9A 109.5 . .
C8 C9 H9B 109.5 . .
C8 C9 H9C 109.5 . .
H16A C16 H16B 107.7 . .
C17 C16 H16A 108.9 . .
C17 C16 H16B 108.9 . .
C15 C16 H16A 108.9 . .
C15 C16 H16B 108.9 . .
C15 C16 C17 113.5(7) . .
C16 C17 H17A 109.5 . .
C16 C17 H17B 109.5 . .
C16 C17 H17C 109.5 . .
H17A C17 H17B 109.5 . .
H17A C17 H17C 109.5 . .
H17B C17 H17C 109.5 . .
C7 C8 H8A 109.0 . .
C7 C8 H8B 109.0 . .
C9 C8 C7 113.1(7) . .
C9 C8 H8A 109.0 . .
C9 C8 H8B 109.0 . .
H8A C8 H8B 107.8 . .
C12 C13 H13A 109.5 . .
C12 C13 H13B 109.5 . .
C12 C13 H13C 109.5 . .
H13A C13 H13B 109.5 . .
H13A C13 H13C 109.5 . .
H13B C13 H13C 109.5 . .
C20 C21 H21A 109.5 . .
C20 C21 H21B 109.5 . .
C20 C21 H21C 109.5 . .
H21A C21 H21B 109.5 . .
H21A C21 H21C 109.5 . .
H21B C21 H21C 109.5 . .
C18 C19 C20 111.1(5) . .
C18 C19 H19A 109.4 . .
C18 C19 H19B 109.4 . .
C20 C19 H19A 109.4 . .
C20 C19 H19B 109.4 . .
H19A C19 H19B 108.0 . .
C14 C15 H15A 109.1 . .
C14 C15 H15B 109.1 . .
C16 C15 C14 112.5(6) . .
C16 C15 H15A 109.1 . .
C16 C15 H15B 109.1 . .
H15A C15 H15B 107.8 . .

loop_
_geom_bond_atom_site_label_1
_geom_bond_atom_site_label_2
_geom_bond_distance
_geom_bond_site_symmetry_2
Se1 C1 1.978(6) .
Se1 C5 1.867(7) .
N2 C10 1.522(6) .
N2 C18 1.505(7) .
N2 C14 1.526(6) .
N2 C6 1.525(7) .
N1 C5 1.144(7) .
C2 C1 1.503(7) .
C2 C3 1.387(7) .
C2 C4 1.395(7) 3_756
C1 H1A 0.9900 .
C1 H1B 0.9900 .
C10 H10A 0.9900 .
C10 H10B 0.9900 .
C10 C11 1.523(7) .
C18 H18A 0.9900 .
C18 H18B 0.9900 .
C18 C19 1.495(8) .
C3 H3 0.9500 .
C3 C4 1.379(7) .
C14 H14A 0.9900 .
C14 H14B 0.9900 .
C14 C15 1.526(9) .
C11 H11A 0.9900 .
C11 H11B 0.9900 .
C11 C12 1.522(8) .
C6 H6A 0.9900 .
C6 H6B 0.9900 .
C6 C7 1.499(8) .
C4 H4 0.9500 .
C20 H20A 0.9900 .
C20 H20B 0.9900 .
C20 C21 1.509(8) .
C20 C19 1.524(8) .
C7 H7A 0.9900 .
C7 H7B 0.9900 .
C7 C8 1.526(9) .
C12 H12A 0.9900 .
C12 H12B 0.9900 .
C12 C13 1.488(9) .
C9 H9A 0.9800 .
C9 H9B 0.9800 .
C9 H9C 0.9800 .
C9 C8 1.470(10) .
C16 H16A 0.9900 .
C16 H16B 0.9900 .
C16 C17 1.500(11) .
C16 C15 1.478(9) .
C17 H17A 0.9800 .
C17 H17B 0.9800 .
C17 H17C 0.9800 .
C8 H8A 0.9900 .
C8 H8B 0.9900 .
C13 H13A 0.9800 .
C13 H13B 0.9800 .
C13 H13C 0.9800 .
C21 H21A 0.9800 .
C21 H21B 0.9800 .
C21 H21C 0.9800 .
C19 H19A 0.9900 .
C19 H19B 0.9900 .
C15 H15A 0.9900 .
C15 H15B 0.9900 .
